data_4064166
loop_
_publ_author_name
'Blake, Matthew P.'
'Schwarz, Andrew D.'
'Mountford, Philip'

_publ_section_title
;
 Sulfonamide, Phenolate, and Directing Ligand-Free Indium Initiators for
 the Ring-Opening Polymerization ofrac-Lactide
;
_journal_issue 5
_journal_name_full Organometallics
_journal_page_first 1202
_journal_paper_doi 10.1021/om101166s
_journal_volume 30
_journal_year 2011
_chemical_formula_moiety 'C28 H37 In1 N2 O2 Si1'
_chemical_formula_sum 'C28 H37 In N2 O2 Si'
_chemical_formula_weight 576.52
_chemical_name_systematic
;
In(O2N_py)CH2SiMe3
;
_space_group_IT_number 148
_symmetry_cell_setting trigonal
_symmetry_space_group_name_Hall '-R 3'
_symmetry_space_group_name_H-M 'R -3 :H'
_atom_sites_solution_hydrogens geom
_atom_sites_solution_primary direct
_cell_angle_alpha 90
_cell_angle_beta 90
_cell_angle_gamma 120
_cell_formula_units_Z 18
_cell_length_a 30.138(4)
_cell_length_b 30.138(4)
_cell_length_c 17.795(4)
_cell_measurement_reflns_used 5650
_cell_measurement_temperature 150
_cell_measurement_theta_max 25
_cell_measurement_theta_min 5
_cell_volume 13998(4)
_computing_cell_refinement 'DENZO/SCALEPACK (Otwinowski & Minor, 1997)'
_computing_data_collection 'COLLECT (Nonius, 2001).'
_computing_data_reduction 'DENZO/SCALEPACK (Otwinowski & Minor, 1997)'
_computing_molecular_graphics 'CAMERON (Watkin et al., 1996)'
_computing_publication_material 'CRYSTALS (Betteridge et al., 2003)'
_computing_structure_refinement 'CRYSTALS (Betteridge et al., 2003)'
_computing_structure_solution 'SIR92 (Altomare et al., 1994)'
_diffrn_ambient_temperature 150
_diffrn_measured_fraction_theta_full 0.991
_diffrn_measured_fraction_theta_max 0.991
_diffrn_measurement_device 'Nonius KappaCCD'
_diffrn_measurement_device_type Area
_diffrn_measurement_method \w
_diffrn_radiation_monochromator graphite
_diffrn_radiation_type 'Mo K\a'
_diffrn_radiation_wavelength 0.71073
_diffrn_reflns_av_R_equivalents 0.032
_diffrn_reflns_limit_h_max 36
_diffrn_reflns_limit_h_min -36
_diffrn_reflns_limit_k_max 36
_diffrn_reflns_limit_k_min -30
_diffrn_reflns_limit_l_max 21
_diffrn_reflns_limit_l_min -21
_diffrn_reflns_number 11163
_diffrn_reflns_theta_full 25.348
_diffrn_reflns_theta_max 25.348
_diffrn_reflns_theta_min 5.249
_diffrn_standards_number 0
_exptl_absorpt_coefficient_mu 0.822
_exptl_absorpt_correction_T_max 0.98
_exptl_absorpt_correction_T_min 0.98
_exptl_absorpt_correction_type multi-scan
_exptl_absorpt_process_details 'DENZO/SCALEPACK (Otwinowski & Minor, 1997)'
_exptl_crystal_colour colourless
_exptl_crystal_density_diffrn 1.231
_exptl_crystal_density_method 'not measured'
_exptl_crystal_description needle
_exptl_crystal_F_000 5364
_exptl_crystal_size_max 0.100
_exptl_crystal_size_mid 0.030
_exptl_crystal_size_min 0.030
_refine_diff_density_max 0.81
_refine_diff_density_min -0.38
_refine_ls_extinction_method None
_refine_ls_goodness_of_fit_ref 1.1067
_refine_ls_hydrogen_treatment none
_refine_ls_matrix_type full
_refine_ls_number_parameters 307
_refine_ls_number_reflns 4277
_refine_ls_number_restraints 0
_refine_ls_R_factor_all 0.0552
_refine_ls_R_factor_gt 0.0382
_refine_ls_shift/su_max 0.0013374
_refine_ls_shift/su_mean 4.8076558
_refine_ls_structure_factor_coef F
_refine_ls_weighting_details
;
 Method, part 1, Chebychev polynomial, (Watkin, 1994, Prince, 1982) 
 [weight] = 1.0/[A~0~*T~0~(x)+A~1~*T~1~(x) ... +A~n-1~]*T~n-1~(x)] 
 where A~i~ are the Chebychev coefficients listed below and x= Fcalc/Fmax 
 Method = Robust Weighting (Prince, 1982) 
 W = [weight] * [1-(deltaF/6*sigmaF)^2^]^2^ 
 A~i~ are: 
 0.811 0.902 0.887 0.393 0.251 
;
_refine_ls_weighting_scheme calc
_refine_ls_wR_factor_all 0.0344
_refine_ls_wR_factor_gt 0.0303
_refine_ls_wR_factor_ref 0.0293
_reflns_limit_h_max 17
_reflns_limit_h_min -36
_reflns_limit_k_max 36
_reflns_limit_k_min 0
_reflns_limit_l_max 21
_reflns_limit_l_min 0
_reflns_number_gt 4516
_reflns_number_total 5651
_reflns_threshold_expression I>2.0\s(I)
_oxford_diffrn_Wilson_B_factor 2.35
_oxford_diffrn_Wilson_scale 728.90
_oxford_refine_ls_r_factor_ref 0.0346
_oxford_refine_ls_scale 0.04096(4)
_oxford_reflns_number_all 5651
_oxford_reflns_threshold_expression_ref I>3.0\s(I)
_cod_data_source_file om101166s_si_001.cif
_cod_data_source_block COMPOUND_23
_cod_depositor_comments
;
The following automatic conversions were performed:

'_symmetry_cell_setting' value 'Trigonal' changed to 'trigonal'
according to /home/saulius/struct/CIF-dictionaries/cif_core.dic
dictionary named 'cif_core.dic' version 2.4.1 from 2010-06-29.

Automatic conversion script
Id: cif_fix_values 1715 2011-07-08 13:25:40Z adriana 
;
_cod_original_cell_volume 13997(4)
_cod_original_sg_symbol_H-M 'R -3 '
_cod_original_formula_sum 'C28 H37 In1 N2 O2 Si1'
_cod_database_code 4064166

loop_
_symmetry_equiv_pos_as_xyz
x,y,z
-x,-y,-z
x+1/3,y+2/3,z+2/3
-x+1/3,-y+2/3,-z+2/3
x+2/3,y+1/3,z+1/3
-x+2/3,-y+1/3,-z+1/3
-y,x-y,z
y,-x+y,-z
-y+1/3,x-y+2/3,z+2/3
y+1/3,-x+y+2/3,-z+2/3
-y+2/3,x-y+1/3,z+1/3
y+2/3,-x+y+1/3,-z+1/3
-x+y,-x,z
x-y,x,-z
-x+y+1/3,-x+2/3,z+2/3
x-y+1/3,x+2/3,-z+2/3
-x+y+2/3,-x+1/3,z+1/3
x-y+2/3,x+1/3,-z+1/3

loop_
_atom_site_label
_atom_site_type_symbol
_atom_site_fract_x
_atom_site_fract_y
_atom_site_fract_z
_atom_site_U_iso_or_equiv
_atom_site_occupancy
_atom_site_adp_type
_atom_site_refinement_flags_posn
In1 In 0.307589(8) 0.376934(8) 0.589519(12) 0.0285 1.0000 Uani .
O1 O 0.35202(8) 0.38796(8) 0.49359(11) 0.0331 1.0000 Uani .
O2 O 0.23227(8) 0.32575(8) 0.55220(13) 0.0363 1.0000 Uani .
N1 N 0.31001(9) 0.30191(9) 0.61447(13) 0.0271 1.0000 Uani .
N2 N 0.37966(10) 0.40075(9) 0.66592(13) 0.0310 1.0000 Uani .
C1 C 0.32922(11) 0.28965(11) 0.54441(16) 0.0297 1.0000 Uani .
C2 C 0.38243(11) 0.33029(11) 0.52380(16) 0.0298 1.0000 Uani .
C3 C 0.42316(12) 0.32119(12) 0.53139(19) 0.0379 1.0000 Uani .
C4 C 0.47287(13) 0.35830(13) 0.5125(2) 0.0466 1.0000 Uani .
C5 C 0.48003(13) 0.40403(13) 0.4833(2) 0.0446 1.0000 Uani .
C6 C 0.44025(12) 0.41453(12) 0.47370(17) 0.0355 1.0000 Uani .
C7 C 0.39077(11) 0.37746(12) 0.49721(16) 0.0311 1.0000 Uani .
C8 C 0.51771(16) 0.34993(17) 0.5270(3) 0.0729 1.0000 Uani .
C9 C 0.44966(14) 0.46373(13) 0.4401(2) 0.0482 1.0000 Uani .
C10 C 0.25774(12) 0.25809(11) 0.63301(18) 0.0327 1.0000 Uani .
C11 C 0.22001(11) 0.24107(11) 0.56846(17) 0.0314 1.0000 Uani .
C12 C 0.19445(12) 0.19012(12) 0.5460(2) 0.0373 1.0000 Uani .
C13 C 0.15857(12) 0.17204(13) 0.4885(2) 0.0451 1.0000 Uani .
C14 C 0.14946(12) 0.20753(13) 0.4521(2) 0.0415 1.0000 Uani .
C15 C 0.17423(11) 0.25912(12) 0.47246(18) 0.0341 1.0000 Uani .
C16 C 0.20981(11) 0.27657(12) 0.53163(17) 0.0311 1.0000 Uani .
C17 C 0.13136(16) 0.11662(15) 0.4640(3) 0.0650 1.0000 Uani .
C18 C 0.16410(13) 0.29650(14) 0.4302(2) 0.0417 1.0000 Uani .
C19 C 0.34508(11) 0.30952(11) 0.67806(16) 0.0295 1.0000 Uani .
C20 C 0.38951(11) 0.36350(11) 0.68359(15) 0.0285 1.0000 Uani .
C21 C 0.43682(12) 0.37426(13) 0.71100(17) 0.0362 1.0000 Uani .
C22 C 0.47386(13) 0.42456(13) 0.72393(18) 0.0393 1.0000 Uani .
C23 C 0.46319(13) 0.46300(13) 0.70852(18) 0.0401 1.0000 Uani .
C24 C 0.41605(12) 0.44997(12) 0.67827(18) 0.0372 1.0000 Uani .
C25 C 0.29093(14) 0.43511(13) 0.6274(2) 0.0413 1.0000 Uani .
C26 C 0.2726(2) 0.52399(19) 0.5992(3) 0.0832 1.0000 Uani .
C27 C 0.2537(2) 0.44689(18) 0.4740(3) 0.0684 1.0000 Uani .
C28 C 0.36178(19) 0.5221(2) 0.5256(4) 0.0946 1.0000 Uani .
Si1 Si 0.29475(4) 0.48145(4) 0.55639(6) 0.0457 1.0000 Uani .
H11 H 0.3069 0.2860 0.5042 0.0370 1.0000 Uiso R
H12 H 0.3289 0.2583 0.5518 0.0370 1.0000 Uiso R
H31 H 0.4167 0.2888 0.5494 0.0463 1.0000 Uiso R
H51 H 0.5137 0.4296 0.4696 0.0534 1.0000 Uiso R
H81 H 0.5059 0.3160 0.5443 0.0869 1.0000 Uiso R
H82 H 0.5394 0.3740 0.5636 0.0869 1.0000 Uiso R
H83 H 0.5360 0.3556 0.4812 0.0869 1.0000 Uiso R
H91 H 0.4853 0.4875 0.4366 0.0578 1.0000 Uiso R
H92 H 0.4333 0.4769 0.4713 0.0578 1.0000 Uiso R
H93 H 0.4344 0.4564 0.3916 0.0578 1.0000 Uiso R
H101 H 0.2442 0.2684 0.6733 0.0400 1.0000 Uiso R
H102 H 0.2612 0.2298 0.6484 0.0400 1.0000 Uiso R
H121 H 0.2018 0.1667 0.5712 0.0444 1.0000 Uiso R
H141 H 0.1254 0.1962 0.4120 0.0497 1.0000 Uiso R
H171 H 0.0953 0.1022 0.4601 0.0778 1.0000 Uiso R
H172 H 0.1409 0.0999 0.5005 0.0778 1.0000 Uiso R
H173 H 0.1470 0.1173 0.4173 0.0778 1.0000 Uiso R
H181 H 0.1394 0.2788 0.3921 0.0496 1.0000 Uiso R
H182 H 0.1515 0.3120 0.4641 0.0496 1.0000 Uiso R
H183 H 0.1950 0.3222 0.4080 0.0496 1.0000 Uiso R
H191 H 0.3260 0.3013 0.7235 0.0367 1.0000 Uiso R
H192 H 0.3583 0.2870 0.6716 0.0367 1.0000 Uiso R
H211 H 0.4435 0.3471 0.7207 0.0448 1.0000 Uiso R
H221 H 0.5064 0.4325 0.7432 0.0489 1.0000 Uiso R
H231 H 0.4877 0.4977 0.7188 0.0488 1.0000 Uiso R
H241 H 0.4090 0.4764 0.6654 0.0457 1.0000 Uiso R
H251 H 0.3145 0.4539 0.6663 0.0511 1.0000 Uiso R
H252 H 0.2571 0.4182 0.6471 0.0511 1.0000 Uiso R
H261 H 0.2746 0.5479 0.5626 0.0995 1.0000 Uiso R
H262 H 0.2381 0.5037 0.6155 0.0995 1.0000 Uiso R
H263 H 0.2937 0.5419 0.6409 0.0995 1.0000 Uiso R
H271 H 0.2648 0.4253 0.4525 0.0847 1.0000 Uiso R
H272 H 0.2559 0.4710 0.4376 0.0847 1.0000 Uiso R
H273 H 0.2191 0.4267 0.4902 0.0847 1.0000 Uiso R
H281 H 0.3827 0.5401 0.5674 0.1140 1.0000 Uiso R
H282 H 0.3637 0.5459 0.4889 0.1140 1.0000 Uiso R
H283 H 0.3733 0.5008 0.5044 0.1140 1.0000 Uiso R

loop_
_atom_site_aniso_label
_atom_site_aniso_U_11
_atom_site_aniso_U_22
_atom_site_aniso_U_33
_atom_site_aniso_U_23
_atom_site_aniso_U_13
_atom_site_aniso_U_12
In1 0.03213(13) 0.02762(12) 0.02688(11) 0.00127(9) 0.00090(9) 0.01587(10)
O1 0.0345(11) 0.0361(11) 0.0250(11) 0.0024(9) 0.0014(9) 0.0149(10)
O2 0.0333(11) 0.0323(12) 0.0455(13) -0.0011(10) -0.0024(10) 0.0182(10)
N1 0.0293(13) 0.0268(12) 0.0242(13) 0.0012(10) 0.0006(10) 0.0134(10)
N2 0.0393(14) 0.0316(13) 0.0220(12) -0.0017(10) -0.0012(11) 0.0177(12)
C1 0.0339(16) 0.0266(15) 0.0270(15) -0.0025(12) 0.0001(12) 0.0139(13)
C2 0.0322(16) 0.0310(16) 0.0223(15) -0.0059(12) 0.0034(12) 0.0130(13)
C3 0.0387(18) 0.0316(16) 0.0430(19) -0.0107(14) 0.0032(15) 0.0173(14)
C4 0.0358(18) 0.0397(19) 0.064(2) -0.0145(17) 0.0044(17) 0.0185(16)
C5 0.0327(18) 0.0385(19) 0.047(2) -0.0094(16) 0.0101(15) 0.0057(15)
C6 0.0355(17) 0.0340(17) 0.0277(16) -0.0057(13) 0.0039(13) 0.0104(14)
C7 0.0313(16) 0.0366(17) 0.0210(15) -0.0063(12) 0.0014(12) 0.0136(14)
C8 0.043(2) 0.053(2) 0.126(4) -0.006(3) 0.008(2) 0.026(2)
C9 0.0383(19) 0.0407(19) 0.048(2) 0.0068(16) 0.0051(16) 0.0062(16)
C10 0.0348(17) 0.0294(16) 0.0334(17) 0.0086(13) 0.0080(13) 0.0157(13)
C11 0.0277(15) 0.0329(16) 0.0332(17) 0.0046(13) 0.0060(12) 0.0148(13)
C12 0.0296(16) 0.0290(16) 0.053(2) 0.0033(14) 0.0027(15) 0.0142(14)
C13 0.0281(16) 0.0348(18) 0.069(2) -0.0055(17) -0.0036(16) 0.0130(15)
C14 0.0266(16) 0.0422(19) 0.052(2) -0.0040(16) -0.0060(15) 0.0146(15)
C15 0.0293(16) 0.0363(17) 0.0395(18) 0.0000(14) 0.0032(13) 0.0186(14)
C16 0.0265(15) 0.0319(16) 0.0354(17) 0.0005(13) 0.0037(13) 0.0149(13)
C17 0.051(2) 0.039(2) 0.100(4) -0.013(2) -0.022(2) 0.0189(19)
C18 0.0347(17) 0.049(2) 0.046(2) -0.0010(16) -0.0019(15) 0.0250(16)
C19 0.0366(16) 0.0297(15) 0.0245(15) 0.0027(12) 0.0004(12) 0.0182(13)
C20 0.0356(16) 0.0341(16) 0.0189(14) 0.0009(12) 0.0024(12) 0.0198(13)
C21 0.0362(17) 0.0423(18) 0.0305(17) -0.0016(14) -0.0006(13) 0.0200(15)
C22 0.0363(18) 0.046(2) 0.0295(17) -0.0008(14) -0.0028(14) 0.0165(16)
C23 0.0411(19) 0.0326(17) 0.0317(17) -0.0004(14) 0.0033(14) 0.0073(15)
C24 0.0429(19) 0.0325(17) 0.0306(17) -0.0013(13) -0.0011(14) 0.0147(15)
C25 0.0413(19) 0.0375(18) 0.048(2) -0.0039(15) 0.0003(15) 0.0216(16)
C26 0.103(4) 0.068(3) 0.108(4) -0.013(3) -0.011(3) 0.065(3)
C27 0.091(3) 0.063(3) 0.063(3) 0.005(2) -0.005(2) 0.047(3)
C28 0.065(3) 0.068(3) 0.147(6) 0.051(3) 0.025(3) 0.030(3)
Si1 0.0438(5) 0.0356(5) 0.0631(7) 0.0038(5) 0.0015(5) 0.0240(4)

loop_
_atom_type_symbol
_atom_type_scat_dispersion_real
_atom_type_scat_dispersion_imag
_atom_type_scat_Cromer_Mann_a1
_atom_type_scat_Cromer_Mann_b1
_atom_type_scat_Cromer_Mann_a2
_atom_type_scat_Cromer_Mann_b2
_atom_type_scat_Cromer_Mann_a3
_atom_type_scat_Cromer_Mann_b3
_atom_type_scat_Cromer_Mann_a4
_atom_type_scat_Cromer_Mann_b4
_atom_type_scat_Cromer_Mann_c
_atom_type_scat_source
C 0.0033 0.0016 2.3100 20.8439 1.0200 10.2075 1.5886 0.5687 0.8650 51.6512 0.2156 'International Tables Vol C 4.2.6.8 and 6.1.1.4'
H 0.0000 0.0000 0.4930 10.5109 0.3229 26.1257 0.1402 3.1424 0.0408 57.7998 0.0030 'International Tables Vol C 4.2.6.8 and 6.1.1.4'
N 0.0061 0.0033 12.2126 0.0057 3.1322 9.8933 2.0125 28.9975 1.1663 0.5826 -11.5290 'International Tables Vol C 4.2.6.8 and 6.1.1.4'
O 0.0106 0.0060 3.0485 13.2771 2.2868 5.7011 1.5463 0.3239 0.8670 32.9089 0.2508 'International Tables Vol C 4.2.6.8 and 6.1.1.4'
Si 0.0817 0.0704 6.2915 2.4386 3.0353 32.3337 1.9891 0.6785 1.5410 81.6937 1.1407 'International Tables Vol C 4.2.6.8 and 6.1.1.4'
In -0.7276 1.3100 19.1624 0.5476 18.5596 6.3776 4.2948 25.8499 2.0396 92.8029 4.9391 'International Tables Vol C 4.2.6.8 and 6.1.1.4'

loop_
_geom_angle_atom_site_label_1
_geom_angle_atom_site_label_2
_geom_angle_atom_site_label_3
_geom_angle
_geom_angle_publ_flag
O1 In1 O2 103.18(8) yes
O1 In1 N1 88.95(8) yes
O2 In1 N1 84.00(8) yes
O1 In1 N2 90.18(8) yes
O2 In1 N2 153.59(8) yes
N1 In1 N2 73.43(8) yes
O1 In1 C25 121.08(11) yes
O2 In1 C25 95.15(11) yes
N1 In1 C25 149.03(11) yes
N2 In1 C25 97.25(11) yes
In1 O1 C7 118.82(17) yes
In1 O2 C16 131.22(18) yes
In1 N1 C1 106.45(17) yes
In1 N1 C10 111.44(17) yes
C1 N1 C10 109.3(2) yes
In1 N1 C19 111.02(17) yes
C1 N1 C19 109.8(2) yes
C10 N1 C19 108.7(2) yes
In1 N2 C20 116.09(19) yes
In1 N2 C24 123.3(2) yes
C20 N2 C24 119.1(3) yes
N1 C1 C2 113.0(2) yes
N1 C1 H11 108.5 no
C2 C1 H11 108.5 no
N1 C1 H12 108.6 no
C2 C1 H12 108.8 no
H11 C1 H12 109.5 no
C1 C2 C3 120.3(3) yes
C1 C2 C7 119.3(3) yes
C3 C2 C7 120.4(3) yes
C2 C3 C4 121.3(3) yes
C2 C3 H31 119.2 no
C4 C3 H31 119.5 no
C3 C4 C5 117.4(3) yes
C3 C4 C8 121.1(3) yes
C5 C4 C8 121.4(3) yes
C4 C5 C6 123.2(3) yes
C4 C5 H51 118.3 no
C6 C5 H51 118.5 no
C5 C6 C7 118.2(3) yes
C5 C6 C9 121.2(3) yes
C7 C6 C9 120.6(3) yes
C6 C7 C2 119.3(3) yes
C6 C7 O1 119.7(3) yes
C2 C7 O1 121.1(3) yes
C4 C8 H81 110.5 no
C4 C8 H82 108.7 no
H81 C8 H82 110.1 no
C4 C8 H83 107.9 no
H81 C8 H83 110.1 no
H82 C8 H83 109.5 no
C6 C9 H91 110.9 no
C6 C9 H92 107.5 no
H91 C9 H92 110.6 no
C6 C9 H93 107.8 no
H91 C9 H93 110.6 no
H92 C9 H93 109.5 no
N1 C10 C11 114.3(2) yes
N1 C10 H101 108.2 no
C11 C10 H101 108.1 no
N1 C10 H102 108.4 no
C11 C10 H102 108.4 no
H101 C10 H102 109.5 no
C10 C11 C12 120.0(3) yes
C10 C11 C16 120.4(3) yes
C12 C11 C16 119.6(3) yes
C11 C12 C13 122.6(3) yes
C11 C12 H121 118.6 no
C13 C12 H121 118.7 no
C12 C13 C14 117.2(3) yes
C12 C13 C17 122.2(3) yes
C14 C13 C17 120.6(3) yes
C13 C14 C15 122.3(3) yes
C13 C14 H141 118.8 no
C15 C14 H141 118.9 no
C14 C15 C16 119.7(3) yes
C14 C15 C18 120.5(3) yes
C16 C15 C18 119.8(3) yes
C11 C16 C15 118.6(3) yes
C11 C16 O2 122.1(3) yes
C15 C16 O2 119.3(3) yes
C13 C17 H171 113.1 no
C13 C17 H172 104.4 no
H171 C17 H172 112.7 no
C13 C17 H173 103.8 no
H171 C17 H173 112.7 no
H172 C17 H173 109.5 no
C15 C18 H181 109.4 no
C15 C18 H182 109.3 no
H181 C18 H182 109.5 no
C15 C18 H183 109.7 no
H181 C18 H183 109.5 no
H182 C18 H183 109.5 no
N1 C19 C20 113.3(2) yes
N1 C19 H191 108.4 no
C20 C19 H191 108.7 no
N1 C19 H192 108.5 no
C20 C19 H192 108.4 no
H191 C19 H192 109.5 no
C19 C20 N2 116.2(3) yes
C19 C20 C21 122.1(3) yes
N2 C20 C21 121.5(3) yes
C20 C21 C22 119.3(3) yes
C20 C21 H211 119.9 no
C22 C21 H211 120.8 no
C21 C22 C23 119.4(3) yes
C21 C22 H221 120.2 no
C23 C22 H221 120.5 no
C22 C23 C24 118.6(3) yes
C22 C23 H231 120.6 no
C24 C23 H231 120.8 no
C23 C24 N2 122.1(3) yes
C23 C24 H241 119.0 no
N2 C24 H241 118.9 no
In1 C25 Si1 116.71(18) yes
In1 C25 H251 107.6 no
Si1 C25 H251 107.6 no
In1 C25 H252 107.6 no
Si1 C25 H252 107.7 no
H251 C25 H252 109.5 no
Si1 C26 H261 109.2 no
Si1 C26 H262 109.4 no
H261 C26 H262 109.5 no
Si1 C26 H263 109.8 no
H261 C26 H263 109.5 no
H262 C26 H263 109.5 no
Si1 C27 H271 109.6 no
Si1 C27 H272 109.6 no
H271 C27 H272 109.5 no
Si1 C27 H273 109.2 no
H271 C27 H273 109.5 no
H272 C27 H273 109.5 no
Si1 C28 H281 110.0 no
Si1 C28 H282 109.9 no
H281 C28 H282 109.5 no
Si1 C28 H283 108.6 no
H281 C28 H283 109.5 no
H282 C28 H283 109.5 no
C26 Si1 C27 109.7(2) yes
C26 Si1 C28 108.2(3) yes
C27 Si1 C28 109.8(3) yes
C26 Si1 C25 109.3(2) yes
C27 Si1 C25 110.07(18) yes
C28 Si1 C25 109.8(2) yes

loop_
_geom_bond_atom_site_label_1
_geom_bond_atom_site_label_2
_geom_bond_distance
_geom_bond_publ_flag
In1 O1 2.091(2) yes
In1 O2 2.115(2) yes
In1 N1 2.341(2) yes
In1 N2 2.350(3) yes
In1 C25 2.159(3) yes
O1 C7 1.356(4) yes
O2 C16 1.336(4) yes
N1 C1 1.497(4) yes
N1 C10 1.501(4) yes
N1 C19 1.486(4) yes
N2 C20 1.334(4) yes
N2 C24 1.351(4) yes
C1 C2 1.497(4) yes
C1 H11 0.950 no
C1 H12 0.950 no
C2 C3 1.392(4) yes
C2 C7 1.397(4) yes
C3 C4 1.390(5) yes
C3 H31 0.950 no
C4 C5 1.385(5) yes
C4 C8 1.516(5) yes
C5 C6 1.395(5) yes
C5 H51 0.950 no
C6 C7 1.407(4) yes
C6 C9 1.489(5) yes
C8 H81 0.950 no
C8 H82 0.950 no
C8 H83 0.950 no
C9 H91 0.950 no
C9 H92 0.950 no
C9 H93 0.950 no
C10 C11 1.514(4) yes
C10 H101 0.950 no
C10 H102 0.950 no
C11 C12 1.388(4) yes
C11 C16 1.413(4) yes
C12 C13 1.387(5) yes
C12 H121 0.950 no
C13 C14 1.391(5) yes
C13 C17 1.511(5) yes
C14 C15 1.395(5) yes
C14 H141 0.950 no
C15 C16 1.404(4) yes
C15 C18 1.507(4) yes
C17 H171 0.950 no
C17 H172 0.950 no
C17 H173 0.950 no
C18 H181 0.950 no
C18 H182 0.950 no
C18 H183 0.950 no
C19 C20 1.507(4) yes
C19 H191 0.950 no
C19 H192 0.950 no
C20 C21 1.383(4) yes
C21 C22 1.380(5) yes
C21 H211 0.950 no
C22 C23 1.376(5) yes
C22 H221 0.950 no
C23 C24 1.380(5) yes
C23 H231 0.950 no
C24 H241 0.950 no
C25 Si1 1.844(4) yes
C25 H251 0.950 no
C25 H252 0.950 no
C26 Si1 1.878(4) yes
C26 H261 0.950 no
C26 H262 0.950 no
C26 H263 0.950 no
C27 Si1 1.865(5) yes
C27 H271 0.950 no
C27 H272 0.950 no
C27 H273 0.950 no
C28 Si1 1.846(5) yes
C28 H281 0.950 no
C28 H282 0.950 no
C28 H283 0.950 no
